data_1553176
loop_
_publ_author_name
'Li, Yang'
'Liu, Bang'
'Ouyang, Xuan-Hui'
'Song, Ren-Jie'
'Li, Jin-Heng'

_publ_section_title
;
 Alkylation/1,2-aryl migration of \a-aryl allylic alcohols with
 \a-carbonyl alkyl bromides using visible-light photoredox catalysis
;
_journal_issue 11
_journal_name_full 'Organic Chemistry Frontiers'
_journal_page_first 1457
_journal_paper_doi 10.1039/C5QO00220F
_journal_volume 2
_journal_year 2015
_chemical_formula_moiety 'C23 H19 Cl O2'
_chemical_formula_sum 'C23 H19 Cl O2'
_chemical_formula_weight 362.83
_chemical_name_systematic 1-(2-chlorophenyl)-2,5-diphenylpentane-1,5-dione
_space_group_IT_number 15
_space_group_name_Hall '-C 2yc'
_space_group_name_H-M_alt 'C 1 2/c 1'
_symmetry_cell_setting monoclinic
_symmetry_space_group_name_Hall '-C 2yc'
_symmetry_space_group_name_H-M 'C 1 2/c 1'
_atom_sites_solution_hydrogens geom
_atom_sites_solution_primary direct
_atom_sites_solution_secondary difmap
_audit_block_doi 10.5517/cc1j7tsc
_audit_creation_method SHELXL-97
_audit_update_record
;
2015-06-19 deposited with the CCDC.
2015-09-01 downloaded from the CCDC.
;
_cell_angle_alpha 90.00
_cell_angle_beta 125.324(8)
_cell_angle_gamma 90.00
_cell_formula_units_Z 8
_cell_length_a 28.386(7)
_cell_length_b 9.195(2)
_cell_length_c 17.591(5)
_cell_measurement_reflns_used 5765
_cell_measurement_temperature 296(2)
_cell_measurement_theta_max 26.84
_cell_measurement_theta_min 2.50
_cell_volume 3746.1(17)
_computing_cell_refinement 'Bruker SMART'
_computing_data_collection 'Bruker SMART'
_computing_data_reduction 'Bruker SAINT'
_computing_molecular_graphics 'Bruker SHELXTL'
_computing_publication_material 'Bruker SHELXTL'
_computing_structure_refinement 'SHELXL-97 (Sheldrick, 2008)'
_computing_structure_solution 'SHELXS-97 (Sheldrick, 2008)'
_diffrn_ambient_temperature 296(2)
_diffrn_measured_fraction_theta_full 0.980
_diffrn_measured_fraction_theta_max 0.980
_diffrn_measurement_device_type 'CCD area detector'
_diffrn_measurement_method 'phi and omega scans'
_diffrn_radiation_monochromator graphite
_diffrn_radiation_source 'fine-focus sealed tube'
_diffrn_radiation_type MoK\a
_diffrn_radiation_wavelength 0.71073
_diffrn_reflns_av_R_equivalents 0.0489
_diffrn_reflns_av_sigmaI/netI 0.0545
_diffrn_reflns_limit_h_max 36
_diffrn_reflns_limit_h_min -36
_diffrn_reflns_limit_k_max 10
_diffrn_reflns_limit_k_min -11
_diffrn_reflns_limit_l_max 22
_diffrn_reflns_limit_l_min -22
_diffrn_reflns_number 12954
_diffrn_reflns_theta_full 27.54
_diffrn_reflns_theta_max 27.54
_diffrn_reflns_theta_min 2.38
_exptl_absorpt_coefficient_mu 0.218
_exptl_absorpt_correction_T_max 0.958
_exptl_absorpt_correction_T_min 0.934
_exptl_absorpt_correction_type multi-scan
_exptl_absorpt_process_details sadabs
_exptl_crystal_colour colorless
_exptl_crystal_density_diffrn 1.287
_exptl_crystal_density_method 'not measured'
_exptl_crystal_description block
_exptl_crystal_F_000 1520
_exptl_crystal_recrystallization_method 'Re-crystallisation from solvent: Hexane/CH2Cl2'
_exptl_crystal_size_max 0.32
_exptl_crystal_size_mid 0.24
_exptl_crystal_size_min 0.20
_refine_diff_density_max 0.195
_refine_diff_density_min -0.343
_refine_diff_density_rms 0.039
_refine_ls_extinction_method none
_refine_ls_goodness_of_fit_ref 1.057
_refine_ls_hydrogen_treatment constr
_refine_ls_matrix_type full
_refine_ls_number_parameters 235
_refine_ls_number_reflns 4232
_refine_ls_number_restraints 0
_refine_ls_restrained_S_all 1.057
_refine_ls_R_factor_all 0.0845
_refine_ls_R_factor_gt 0.0545
_refine_ls_shift/su_max 0.000
_refine_ls_shift/su_mean 0.000
_refine_ls_structure_factor_coef Fsqd
_refine_ls_weighting_details 'calc w=1/[\s^2^(Fo^2^)+(0.0634P)^2^+1.6167P] where P=(Fo^2^+2Fc^2^)/3'
_refine_ls_weighting_scheme calc
_refine_ls_wR_factor_gt 0.1378
_refine_ls_wR_factor_ref 0.1529
_reflns_number_gt 2961
_reflns_number_total 4232
_reflns_threshold_expression >2sigma(I)
_cod_data_source_file c5qo00220f2.cif
_cod_data_source_block gl150527
_cod_depositor_comments
;
The following automatic conversions were performed:

data item '_symmetry_cell_setting' value 'Monoclinic' was changed to
'monoclinic' in accordance with the
/home/saulius/struct/COD-crude-data/automatic-downloads/DataCite-retrospective/RSC/depositions/lib/dictionaries/cif_core.dic
dictionary named 'cif_core.dic' version 2.4.2 last updated on
2011-04-26.

Automatic conversion script
Id: cif_fix_values 6909 2019-04-08 15:41:33Z antanas 
;
_cod_original_cell_volume 3746.2(17)
_cod_original_sg_symbol_H-M 'C 2/c'
_cod_database_code 1553176

loop_
_symmetry_equiv_pos_as_xyz
'x, y, z'
'-x, y, -z+1/2'
'x+1/2, y+1/2, z'
'-x+1/2, y+1/2, -z+1/2'
'-x, -y, -z'
'x, -y, z-1/2'
'-x+1/2, -y+1/2, -z'
'x+1/2, -y+1/2, z-1/2'

loop_
_atom_site_label
_atom_site_type_symbol
_atom_site_fract_x
_atom_site_fract_y
_atom_site_fract_z
_atom_site_U_iso_or_equiv
_atom_site_adp_type
_atom_site_occupancy
_atom_site_symmetry_multiplicity
_atom_site_calc_flag
_atom_site_refinement_flags
C1 C 0.24520(9) 0.2103(2) 0.12050(13) 0.0565(5) Uani 1 1 d .
C2 C 0.28778(10) 0.1763(2) 0.10748(15) 0.0690(6) Uani 1 1 d .
H2 H 0.2885 0.0846 0.0859 0.083 Uiso 1 1 calc R
C3 C 0.32862(10) 0.2774(3) 0.12636(15) 0.0727(6) Uani 1 1 d .
H3 H 0.3571 0.2540 0.1176 0.087 Uiso 1 1 calc R
C4 C 0.32779(9) 0.4127(2) 0.15802(15) 0.0646(5) Uani 1 1 d .
H4 H 0.3556 0.4812 0.1708 0.077 Uiso 1 1 calc R
C5 C 0.28542(8) 0.4474(2) 0.17100(13) 0.0545(5) Uani 1 1 d .
H5 H 0.2852 0.5394 0.1927 0.065 Uiso 1 1 calc R
C6 C 0.24313(7) 0.34732(18) 0.15231(12) 0.0473(4) Uani 1 1 d .
C7 C 0.19780(8) 0.38771(18) 0.16819(12) 0.0479(4) Uani 1 1 d .
C8 C 0.17037(7) 0.53786(17) 0.13437(11) 0.0416(4) Uani 1 1 d .
H8 H 0.2000 0.6088 0.1764 0.050 Uiso 1 1 calc R
C9 C 0.15386(7) 0.57112(17) 0.03746(12) 0.0432(4) Uani 1 1 d .
C10 C 0.11034(9) 0.4945(2) -0.03853(13) 0.0598(5) Uani 1 1 d .
H10 H 0.0915 0.4201 -0.0303 0.072 Uiso 1 1 calc R
C11 C 0.09471(12) 0.5280(4) -0.12704(16) 0.0944(10) Uani 1 1 d .
H11 H 0.0650 0.4765 -0.1781 0.113 Uiso 1 1 calc R
C12 C 0.12267(19) 0.6368(5) -0.1402(2) 0.1167(14) Uani 1 1 d .
H12 H 0.1122 0.6587 -0.1997 0.140 Uiso 1 1 calc R
C13 C 0.16594(15) 0.7120(3) -0.0648(3) 0.0992(11) Uani 1 1 d .
H13 H 0.1854 0.7847 -0.0731 0.119 Uiso 1 1 calc R
C14 C 0.18119(9) 0.6814(2) 0.02335(16) 0.0634(5) Uani 1 1 d .
H14 H 0.2101 0.7354 0.0738 0.076 Uiso 1 1 calc R
C15 C 0.11999(8) 0.55868(18) 0.14295(13) 0.0482(4) Uani 1 1 d .
H15A H 0.0882 0.4962 0.0984 0.058 Uiso 1 1 calc R
H15B H 0.1321 0.5305 0.2049 0.058 Uiso 1 1 calc R
C16 C 0.09987(7) 0.71515(17) 0.12520(12) 0.0455(4) Uani 1 1 d .
H16A H 0.0884 0.7426 0.0634 0.055 Uiso 1 1 calc R
H16B H 0.1321 0.7766 0.1697 0.055 Uiso 1 1 calc R
C17 C 0.04999(8) 0.7442(2) 0.13219(13) 0.0537(5) Uani 1 1 d .
C18 C 0.03171(8) 0.8979(2) 0.12713(12) 0.0540(5) Uani 1 1 d .
C19 C -0.01526(10) 0.9250(3) 0.13112(18) 0.0846(8) Uani 1 1 d .
H19 H -0.0349 0.8478 0.1352 0.101 Uiso 1 1 calc R
C20 C -0.03254(14) 1.0651(4) 0.1290(2) 0.1113(11) Uani 1 1 d .
H20 H -0.0643 1.0824 0.1304 0.134 Uiso 1 1 calc R
C21 C -0.00339(14) 1.1797(4) 0.12475(18) 0.1017(11) Uani 1 1 d .
H21 H -0.0148 1.2745 0.1249 0.122 Uiso 1 1 calc R
C22 C 0.04239(11) 1.1554(3) 0.12030(17) 0.0822(7) Uani 1 1 d .
H22 H 0.0620 1.2334 0.1171 0.099 Uiso 1 1 calc R
C23 C 0.05971(9) 1.0138(2) 0.12061(14) 0.0636(5) Uani 1 1 d .
H23 H 0.0905 0.9975 0.1164 0.076 Uiso 1 1 calc R
Cl1 Cl 0.19287(3) 0.08009(6) 0.09099(5) 0.0872(3) Uani 1 1 d .
O1 O 0.18521(7) 0.30667(15) 0.20770(12) 0.0779(5) Uani 1 1 d .
O2 O 0.02574(8) 0.6451(2) 0.14182(15) 0.0941(6) Uani 1 1 d .

loop_
_atom_site_aniso_label
_atom_site_aniso_U_11
_atom_site_aniso_U_22
_atom_site_aniso_U_33
_atom_site_aniso_U_23
_atom_site_aniso_U_13
_atom_site_aniso_U_12
C1 0.0675(12) 0.0474(10) 0.0471(10) 0.0063(8) 0.0289(9) 0.0176(9)
C2 0.0827(15) 0.0631(12) 0.0595(13) 0.0044(10) 0.0401(12) 0.0322(12)
C3 0.0675(14) 0.0914(17) 0.0631(14) 0.0165(12) 0.0401(12) 0.0351(13)
C4 0.0534(11) 0.0749(14) 0.0618(13) 0.0186(10) 0.0312(10) 0.0178(10)
C5 0.0554(11) 0.0483(10) 0.0544(11) 0.0108(8) 0.0287(9) 0.0143(9)
C6 0.0536(10) 0.0426(9) 0.0405(9) 0.0106(7) 0.0242(8) 0.0190(8)
C7 0.0579(10) 0.0397(9) 0.0470(10) 0.0051(7) 0.0308(9) 0.0085(8)
C8 0.0473(9) 0.0346(8) 0.0446(9) -0.0008(6) 0.0276(8) 0.0040(7)
C9 0.0489(9) 0.0382(8) 0.0501(10) 0.0059(7) 0.0329(8) 0.0165(7)
C10 0.0617(11) 0.0608(11) 0.0497(11) -0.0044(8) 0.0280(9) 0.0200(10)
C11 0.0967(18) 0.116(2) 0.0465(13) -0.0002(13) 0.0272(13) 0.0640(17)
C12 0.157(3) 0.150(3) 0.079(2) 0.067(2) 0.089(2) 0.115(3)
C13 0.130(2) 0.099(2) 0.123(3) 0.072(2) 0.105(2) 0.0682(19)
C14 0.0714(13) 0.0522(11) 0.0844(15) 0.0231(10) 0.0553(12) 0.0208(10)
C15 0.0575(10) 0.0421(9) 0.0557(10) 0.0011(7) 0.0389(9) 0.0059(8)
C16 0.0490(9) 0.0428(9) 0.0500(10) -0.0028(7) 0.0317(8) 0.0052(7)
C17 0.0488(10) 0.0594(11) 0.0572(11) -0.0040(8) 0.0331(9) 0.0035(9)
C18 0.0441(9) 0.0671(12) 0.0446(10) -0.0059(8) 0.0221(8) 0.0149(9)
C19 0.0692(14) 0.104(2) 0.0907(18) -0.0063(14) 0.0522(14) 0.0229(13)
C20 0.095(2) 0.135(3) 0.111(2) -0.009(2) 0.0630(19) 0.056(2)
C21 0.103(2) 0.094(2) 0.0707(17) -0.0096(14) 0.0292(15) 0.0590(18)
C22 0.0881(16) 0.0602(13) 0.0676(15) -0.0013(11) 0.0273(13) 0.0225(12)
C23 0.0607(12) 0.0573(12) 0.0619(12) -0.0008(9) 0.0290(10) 0.0171(10)
Cl1 0.1128(5) 0.0541(3) 0.0984(5) -0.0148(3) 0.0632(4) -0.0091(3)
O1 0.1096(12) 0.0557(8) 0.1028(12) 0.0296(8) 0.0811(11) 0.0253(8)
O2 0.0875(11) 0.0788(11) 0.1536(18) 0.0072(11) 0.0914(13) 0.0014(9)

loop_
_atom_type_symbol
_atom_type_description
_atom_type_scat_dispersion_real
_atom_type_scat_dispersion_imag
_atom_type_scat_source
C C 0.0033 0.0016 'International Tables Vol C Tables 4.2.6.8 and 6.1.1.4'
H H 0.0000 0.0000 'International Tables Vol C Tables 4.2.6.8 and 6.1.1.4'
O O 0.0106 0.0060 'International Tables Vol C Tables 4.2.6.8 and 6.1.1.4'
Cl Cl 0.1484 0.1585 'International Tables Vol C Tables 4.2.6.8 and 6.1.1.4'

loop_
_geom_angle_atom_site_label_1
_geom_angle_atom_site_label_2
_geom_angle_atom_site_label_3
_geom_angle
C2 C1 C6 120.8(2)
C2 C1 Cl1 118.05(16)
C6 C1 Cl1 121.05(15)
C3 C2 C1 120.15(19)
C3 C2 H2 119.9
C1 C2 H2 119.9
C2 C3 C4 120.3(2)
C2 C3 H3 119.8
C4 C3 H3 119.8
C3 C4 C5 119.8(2)
C3 C4 H4 120.1
C5 C4 H4 120.1
C4 C5 C6 121.43(18)
C4 C5 H5 119.3
C6 C5 H5 119.3
C5 C6 C1 117.46(17)
C5 C6 C7 120.24(15)
C1 C6 C7 122.29(17)
O1 C7 C6 121.47(15)
O1 C7 C8 121.95(16)
C6 C7 C8 116.55(14)
C9 C8 C7 112.16(13)
C9 C8 C15 112.71(13)
C7 C8 C15 111.65(14)
C9 C8 H8 106.6
C7 C8 H8 106.6
C15 C8 H8 106.6
C10 C9 C14 118.81(18)
C10 C9 C8 120.57(17)
C14 C9 C8 120.60(17)
C9 C10 C11 120.1(2)
C9 C10 H10 120.0
C11 C10 H10 120.0
C12 C11 C10 120.7(3)
C12 C11 H11 119.7
C10 C11 H11 119.7
C13 C12 C11 119.1(2)
C13 C12 H12 120.4
C11 C12 H12 120.4
C12 C13 C14 120.8(3)
C12 C13 H13 119.6
C14 C13 H13 119.6
C13 C14 C9 120.5(3)
C13 C14 H14 119.7
C9 C14 H14 119.7
C16 C15 C8 111.14(14)
C16 C15 H15A 109.4
C8 C15 H15A 109.4
C16 C15 H15B 109.4
C8 C15 H15B 109.4
H15A C15 H15B 108.0
C15 C16 C17 114.22(15)
C15 C16 H16A 108.7
C17 C16 H16A 108.7
C15 C16 H16B 108.7
C17 C16 H16B 108.7
H16A C16 H16B 107.6
O2 C17 C18 121.02(17)
O2 C17 C16 120.82(17)
C18 C17 C16 118.16(17)
C23 C18 C19 118.7(2)
C23 C18 C17 122.86(16)
C19 C18 C17 118.4(2)
C20 C19 C18 120.2(3)
C20 C19 H19 119.9
C18 C19 H19 119.9
C21 C20 C19 120.5(3)
C21 C20 H20 119.8
C19 C20 H20 119.8
C22 C21 C20 120.2(2)
C22 C21 H21 119.9
C20 C21 H21 119.9
C21 C22 C23 120.0(3)
C21 C22 H22 120.0
C23 C22 H22 120.0
C18 C23 C22 120.4(2)
C18 C23 H23 119.8
C22 C23 H23 119.8

loop_
_geom_bond_atom_site_label_1
_geom_bond_atom_site_label_2
_geom_bond_distance
C1 C2 1.390(3)
C1 C6 1.393(2)
C1 Cl1 1.737(2)
C2 C3 1.369(3)
C2 H2 0.9300
C3 C4 1.369(3)
C3 H3 0.9300
C4 C5 1.385(3)
C4 H4 0.9300
C5 C6 1.393(3)
C5 H5 0.9300
C6 C7 1.512(2)
C7 O1 1.206(2)
C7 C8 1.527(2)
C8 C9 1.515(2)
C8 C15 1.534(2)
C8 H8 0.9800
C9 C10 1.379(3)
C9 C14 1.384(3)
C10 C11 1.385(3)
C10 H10 0.9300
C11 C12 1.378(5)
C11 H11 0.9300
C12 C13 1.364(5)
C12 H12 0.9300
C13 C14 1.377(4)
C13 H13 0.9300
C14 H14 0.9300
C15 C16 1.513(2)
C15 H15A 0.9700
C15 H15B 0.9700
C16 C17 1.514(2)
C16 H16A 0.9700
C16 H16B 0.9700
C17 O2 1.211(2)
C17 C18 1.491(3)
C18 C23 1.373(3)
C18 C19 1.398(3)
C19 C20 1.371(4)
C19 H19 0.9300
C20 C21 1.368(5)
C20 H20 0.9300
C21 C22 1.365(4)
C21 H21 0.9300
C22 C23 1.390(3)
C22 H22 0.9300
C23 H23 0.9300
